data_4033989
loop_
_publ_author_name
'Liu, Rongfang'
'Qin, Zifeng'
'Fan, Binbin'
'Li, Ruifeng'
'Zhou, Rong'
'He, Zhengjie'

_publ_section_title
;
 Phosphine-Catalyzed Chemo- and Diastereoselective [2 + 2 + 2] and [3 + 2]
 Annulations of \g-Methyl Allenoates with Doubly Activated Olefins:
 Syntheses of Highly Substituted Cyclohexanes and Cyclopentenes.
;
_journal_issue 19
_journal_name_full 'The Journal of organic chemistry'
_journal_page_first 12490
_journal_page_last 12498
_journal_paper_doi 10.1021/acs.joc.9b01968
_journal_volume 84
_journal_year 2019
_chemical_formula_sum 'C38 H30 N2 O6'
_chemical_formula_weight 610.64
_space_group_IT_number 14
_space_group_name_Hall '-P 2ybc'
_space_group_name_H-M_alt 'P 1 21/c 1'
_symmetry_cell_setting monoclinic
_symmetry_space_group_name_H-M 'P 1 21/c 1'
_atom_sites_solution_hydrogens geom
_atom_sites_solution_primary direct
_atom_sites_solution_secondary difmap
_audit_creation_method SHELXL-97
_cell_angle_alpha 90.00
_cell_angle_beta 90.08(3)
_cell_angle_gamma 90.00
_cell_formula_units_Z 8
_cell_length_a 18.719(4)
_cell_length_b 24.730(5)
_cell_length_c 13.634(3)
_cell_measurement_reflns_used 11580
_cell_measurement_temperature 113(2)
_cell_measurement_theta_max 27.8585
_cell_measurement_theta_min 2.0213
_cell_volume 6311(2)
_computing_cell_refinement crystalclear
_computing_data_collection crystalclear
_computing_data_reduction crystalclear
_computing_molecular_graphics 'Bruker SHELXTL'
_computing_publication_material 'Bruker SHELXTL'
_computing_structure_refinement 'SHELXL-97 (Sheldrick, 1997)'
_computing_structure_solution 'SHELXS-97 (Sheldrick, 1990)'
_diffrn_ambient_temperature 113(2)
_diffrn_measured_fraction_theta_full 1.000
_diffrn_measured_fraction_theta_max 1.000
_diffrn_measurement_device_type 'rigaku saturn'
_diffrn_measurement_method '\w scans'
_diffrn_radiation_monochromator confocal
_diffrn_radiation_source 'rotating anode'
_diffrn_radiation_type MoK\a
_diffrn_radiation_wavelength 0.71073
_diffrn_reflns_av_R_equivalents 0.0662
_diffrn_reflns_av_sigmaI/netI 0.0581
_diffrn_reflns_limit_h_max 22
_diffrn_reflns_limit_h_min -22
_diffrn_reflns_limit_k_max 29
_diffrn_reflns_limit_k_min -28
_diffrn_reflns_limit_l_max 16
_diffrn_reflns_limit_l_min -16
_diffrn_reflns_number 52439
_diffrn_reflns_theta_full 25.02
_diffrn_reflns_theta_max 25.02
_diffrn_reflns_theta_min 1.36
_diffrn_standards_decay_% 0
_diffrn_standards_interval_count 0
_diffrn_standards_interval_time 0
_diffrn_standards_number 0
_exptl_absorpt_coefficient_mu 0.087
_exptl_absorpt_correction_T_max 0.9896
_exptl_absorpt_correction_T_min 0.9827
_exptl_absorpt_correction_type multi-scan
_exptl_absorpt_process_details crystalclear
_exptl_crystal_colour Colorless
_exptl_crystal_density_diffrn 1.285
_exptl_crystal_density_method 'not measured'
_exptl_crystal_description Prism
_exptl_crystal_F_000 2560
_exptl_crystal_size_max 0.20
_exptl_crystal_size_mid 0.18
_exptl_crystal_size_min 0.12
_refine_diff_density_max 0.277
_refine_diff_density_min -0.223
_refine_diff_density_rms 0.048
_refine_ls_extinction_coef 0.0058(4)
_refine_ls_extinction_expression Fc^*^=kFc[1+0.001xFc^2^\l^3^/sin(2\q)]^-1/4^
_refine_ls_extinction_method SHELXL
_refine_ls_goodness_of_fit_ref 1.052
_refine_ls_hydrogen_treatment constr
_refine_ls_matrix_type full
_refine_ls_number_parameters 832
_refine_ls_number_reflns 11143
_refine_ls_number_restraints 0
_refine_ls_restrained_S_all 1.052
_refine_ls_R_factor_all 0.0856
_refine_ls_R_factor_gt 0.0604
_refine_ls_shift/su_max 0.000
_refine_ls_shift/su_mean 0.000
_refine_ls_structure_factor_coef Fsqd
_refine_ls_weighting_details 'calc w=1/[\s^2^(Fo^2^)+(0.0772P)^2^+1.2579P] where P=(Fo^2^+2Fc^2^)/3'
_refine_ls_weighting_scheme calc
_refine_ls_wR_factor_gt 0.1410
_refine_ls_wR_factor_ref 0.1559
_reflns_number_gt 8477
_reflns_number_total 11143
_reflns_threshold_expression >2sigma(I)
_cod_data_source_file jo9b01968_si_003.cif
_cod_data_source_block r140709a1
_cod_depositor_comments
;
The following automatic conversions were performed:

data item '_exptl_absorpt_correction_type' value 'MULTI-SCAN' was
changed to 'multi-scan' in accordance with the
/home/data/users/saulius/crontab/automatic-downloads/current/ACS/lib/dictionaries/cif_core.dic
dictionary named 'cif_core.dic' version 2.4.2 last updated on
2011-04-26.

data item '_refine_ls_hydrogen_treatment' value 'CONSTR' was changed
to 'constr' in accordance with the
/home/data/users/saulius/crontab/automatic-downloads/current/ACS/lib/dictionaries/cif_core.dic
dictionary named 'cif_core.dic' version 2.4.2 last updated on
2011-04-26.

data item '_symmetry_cell_setting' value 'Monoclinic' was changed to
'monoclinic' in accordance with the
/home/data/users/saulius/crontab/automatic-downloads/current/ACS/lib/dictionaries/cif_core.dic
dictionary named 'cif_core.dic' version 2.4.2 last updated on
2011-04-26.

Automatic conversion script
Id: cif_fix_values 6909 2019-04-08 15:41:33Z antanas 
;
_cod_original_sg_symbol_H-M P2(1)/c
_cod_database_code 4033989

loop_
_symmetry_equiv_pos_as_xyz
'x, y, z'
'-x, y+1/2, -z+1/2'
'-x, -y, -z'
'x, -y-1/2, z-1/2'

loop_
_atom_site_label
_atom_site_type_symbol
_atom_site_fract_x
_atom_site_fract_y
_atom_site_fract_z
_atom_site_U_iso_or_equiv
_atom_site_adp_type
_atom_site_occupancy
_atom_site_symmetry_multiplicity
_atom_site_calc_flag
_atom_site_refinement_flags
O1 O 0.78062(9) 0.13892(7) 0.69491(12) 0.0310(4) Uani 1 1 d .
O2 O 0.67581(10) 0.15630(7) 0.61926(13) 0.0357(4) Uani 1 1 d .
O3 O 0.53625(9) 0.08391(7) 1.01820(12) 0.0311(4) Uani 1 1 d .
O4 O 0.47165(9) 0.11969(7) 0.89468(13) 0.0342(4) Uani 1 1 d .
O5 O 0.49567(10) 0.25913(8) 1.21973(13) 0.0402(5) Uani 1 1 d .
O6 O 0.40489(9) 0.29929(7) 1.14048(12) 0.0334(4) Uani 1 1 d .
O7 O 0.29739(9) 0.11951(6) 0.56127(11) 0.0289(4) Uani 1 1 d .
O8 O 0.19417(10) 0.13078(7) 0.64470(12) 0.0353(4) Uani 1 1 d .
O9 O -0.01390(9) 0.09515(8) 0.37230(14) 0.0412(5) Uani 1 1 d .
O10 O 0.04543(9) 0.07214(7) 0.23415(13) 0.0362(4) Uani 1 1 d .
O11 O 0.01237(10) 0.25036(8) 0.05451(13) 0.0404(5) Uani 1 1 d .
O12 O -0.08200(9) 0.28866(7) 0.12836(13) 0.0381(5) Uani 1 1 d .
N1 N 0.75702(10) 0.16089(8) 0.85368(14) 0.0260(5) Uani 1 1 d .
N2 N 0.63951(10) 0.13329(8) 1.01121(14) 0.0249(5) Uani 1 1 d .
N3 N 0.26807(10) 0.15066(8) 0.40876(14) 0.0246(5) Uani 1 1 d .
N4 N 0.14824(10) 0.12133(8) 0.24796(14) 0.0265(5) Uani 1 1 d .
C1 C 0.80297(13) 0.14402(9) 0.79255(17) 0.0264(6) Uani 1 1 d .
C2 C 0.87808(13) 0.12968(10) 0.81013(19) 0.0309(6) Uani 1 1 d .
C3 C 0.91556(15) 0.09849(12) 0.7421(2) 0.0430(7) Uani 1 1 d .
H3 H 0.8924 0.0849 0.6851 0.052 Uiso 1 1 calc R
C4 C 0.98737(17) 0.08768(14) 0.7592(3) 0.0586(9) Uani 1 1 d .
H4 H 1.0134 0.0664 0.7134 0.070 Uiso 1 1 calc R
C5 C 1.02141(17) 0.10724(14) 0.8412(3) 0.0610(9) Uani 1 1 d .
H5 H 1.0706 0.0995 0.8515 0.073 Uiso 1 1 calc R
C6 C 0.98467(16) 0.13804(13) 0.9087(3) 0.0526(8) Uani 1 1 d .
H6 H 1.0084 0.1518 0.9651 0.063 Uiso 1 1 calc R
C7 C 0.91252(14) 0.14879(11) 0.8934(2) 0.0387(7) Uani 1 1 d .
H7 H 0.8867 0.1694 0.9403 0.046 Uiso 1 1 calc R
C8 C 0.71051(13) 0.15598(10) 0.69324(19) 0.0284(6) Uani 1 1 d .
C9 C 0.69101(12) 0.17213(9) 0.79778(17) 0.0257(5) Uani 1 1 d .
C10 C 0.67211(12) 0.23314(9) 0.80365(17) 0.0252(5) Uani 1 1 d .
H10 H 0.6304 0.2390 0.7591 0.030 Uiso 1 1 calc R
C11 C 0.64648(13) 0.24586(9) 0.90768(17) 0.0273(6) Uani 1 1 d .
H11A H 0.6362 0.2850 0.9130 0.033 Uiso 1 1 calc R
H11B H 0.6850 0.2371 0.9550 0.033 Uiso 1 1 calc R
C12 C 0.57901(13) 0.21363(9) 0.93433(18) 0.0264(5) Uani 1 1 d .
H12 H 0.5416 0.2220 0.8842 0.032 Uiso 1 1 calc R
C13 C 0.59441(12) 0.15201(9) 0.92973(17) 0.0246(5) Uani 1 1 d .
C14 C 0.62548(12) 0.13757(9) 0.82724(17) 0.0248(5) Uani 1 1 d .
H14 H 0.5873 0.1484 0.7799 0.030 Uiso 1 1 calc R
C15 C 0.63345(13) 0.07711(9) 0.81256(17) 0.0256(5) Uani 1 1 d .
C16 C 0.58679(14) 0.05085(10) 0.74912(18) 0.0308(6) Uani 1 1 d .
H16 H 0.5523 0.0713 0.7138 0.037 Uiso 1 1 calc R
C17 C 0.58967(15) -0.00497(10) 0.7365(2) 0.0382(7) Uani 1 1 d .
H17 H 0.5573 -0.0225 0.6932 0.046 Uiso 1 1 calc R
C18 C 0.63991(16) -0.03466(11) 0.7872(2) 0.0413(7) Uani 1 1 d .
H18 H 0.6422 -0.0727 0.7787 0.050 Uiso 1 1 calc R
C19 C 0.68696(15) -0.00932(10) 0.8505(2) 0.0377(7) Uani 1 1 d .
H19 H 0.7213 -0.0301 0.8854 0.045 Uiso 1 1 calc R
C20 C 0.68449(14) 0.04652(10) 0.86345(18) 0.0311(6) Uani 1 1 d .
H20 H 0.7172 0.0638 0.9066 0.037 Uiso 1 1 calc R
C21 C 0.52578(13) 0.11901(10) 0.94102(18) 0.0278(6) Uani 1 1 d .
C22 C 0.60466(12) 0.09589(10) 1.05447(17) 0.0262(5) Uani 1 1 d .
C23 C 0.62783(13) 0.06235(10) 1.13721(17) 0.0281(6) Uani 1 1 d .
C24 C 0.68342(14) 0.08019(10) 1.19661(19) 0.0333(6) Uani 1 1 d .
H24 H 0.7047 0.1144 1.1847 0.040 Uiso 1 1 calc R
C25 C 0.70808(14) 0.04835(11) 1.2732(2) 0.0374(6) Uani 1 1 d .
H25 H 0.7461 0.0607 1.3136 0.045 Uiso 1 1 calc R
C26 C 0.67700(15) -0.00167(11) 1.2906(2) 0.0421(7) Uani 1 1 d .
H26 H 0.6940 -0.0238 1.3427 0.050 Uiso 1 1 calc R
C27 C 0.62145(18) -0.01927(12) 1.2323(2) 0.0524(8) Uani 1 1 d .
H27 H 0.6001 -0.0534 1.2446 0.063 Uiso 1 1 calc R
C28 C 0.59646(16) 0.01249(11) 1.1558(2) 0.0442(7) Uani 1 1 d .
H28 H 0.5580 0.0002 1.1162 0.053 Uiso 1 1 calc R
C29 C 0.55042(13) 0.22969(9) 1.03238(18) 0.0279(6) Uani 1 1 d .
H29 H 0.5774 0.2204 1.0890 0.033 Uiso 1 1 calc R
C30 C 0.48978(13) 0.25614(10) 1.04488(18) 0.0282(6) Uani 1 1 d .
H30 H 0.4615 0.2655 0.9896 0.034 Uiso 1 1 calc R
C31 C 0.46589(13) 0.27117(10) 1.14387(19) 0.0285(6) Uani 1 1 d .
C32 C 0.37555(14) 0.31396(11) 1.23466(18) 0.0382(7) Uani 1 1 d .
H32A H 0.3725 0.2817 1.2763 0.057 Uiso 1 1 calc R
H32B H 0.3277 0.3293 1.2256 0.057 Uiso 1 1 calc R
H32C H 0.4065 0.3408 1.2661 0.057 Uiso 1 1 calc R
C33 C 0.73238(13) 0.26938(10) 0.76610(18) 0.0283(6) Uani 1 1 d .
C34 C 0.78039(14) 0.29498(11) 0.8278(2) 0.0371(6) Uani 1 1 d .
H34 H 0.7765 0.2899 0.8967 0.044 Uiso 1 1 calc R
C35 C 0.83449(14) 0.32814(11) 0.7907(2) 0.0415(7) Uani 1 1 d .
H35 H 0.8669 0.3456 0.8340 0.050 Uiso 1 1 calc R
C36 C 0.84052(14) 0.33551(11) 0.6891(2) 0.0412(7) Uani 1 1 d .
H36 H 0.8770 0.3580 0.6632 0.049 Uiso 1 1 calc R
C37 C 0.79357(15) 0.31008(11) 0.6274(2) 0.0405(7) Uani 1 1 d .
H37 H 0.7978 0.3147 0.5585 0.049 Uiso 1 1 calc R
C38 C 0.73978(14) 0.27752(10) 0.66525(19) 0.0333(6) Uani 1 1 d .
H38 H 0.7073 0.2604 0.6216 0.040 Uiso 1 1 calc R
C39 C 0.31705(13) 0.13219(9) 0.46426(17) 0.0257(5) Uani 1 1 d .
C40 C 0.39273(13) 0.12287(9) 0.44118(18) 0.0270(6) Uani 1 1 d .
C41 C 0.42156(13) 0.14712(10) 0.35764(18) 0.0311(6) Uani 1 1 d .
H41 H 0.3922 0.1688 0.3165 0.037 Uiso 1 1 calc R
C42 C 0.49308(14) 0.13953(11) 0.3348(2) 0.0371(7) Uani 1 1 d .
H42 H 0.5128 0.1562 0.2782 0.044 Uiso 1 1 calc R
C43 C 0.53569(14) 0.10775(11) 0.3942(2) 0.0411(7) Uani 1 1 d .
H43 H 0.5845 0.1024 0.3780 0.049 Uiso 1 1 calc R
C44 C 0.50741(15) 0.08358(12) 0.4775(2) 0.0433(7) Uani 1 1 d .
H44 H 0.5369 0.0617 0.5181 0.052 Uiso 1 1 calc R
C45 C 0.43580(14) 0.09130(11) 0.50152(19) 0.0359(6) Uani 1 1 d .
H45 H 0.4165 0.0751 0.5588 0.043 Uiso 1 1 calc R
C46 C 0.22605(13) 0.13456(9) 0.56941(18) 0.0273(6) Uani 1 1 d .
C47 C 0.20266(12) 0.15412(9) 0.46823(17) 0.0247(5) Uani 1 1 d .
C48 C 0.14097(13) 0.11614(9) 0.43426(17) 0.0268(6) Uani 1 1 d .
H48 H 0.1028 0.1210 0.4847 0.032 Uiso 1 1 calc R
C49 C 0.10539(12) 0.13330(10) 0.33605(18) 0.0268(6) Uani 1 1 d .
C50 C 0.08373(13) 0.19416(10) 0.33952(18) 0.0272(6) Uani 1 1 d .
H50 H 0.0446 0.1983 0.3888 0.033 Uiso 1 1 calc R
C51 C 0.14652(13) 0.22957(10) 0.37239(18) 0.0287(6) Uani 1 1 d .
H51A H 0.1853 0.2269 0.3233 0.034 Uiso 1 1 calc R
H51B H 0.1308 0.2678 0.3750 0.034 Uiso 1 1 calc R
C52 C 0.17569(12) 0.21314(9) 0.47309(17) 0.0263(5) Uani 1 1 d .
H52 H 0.1345 0.2137 0.5197 0.032 Uiso 1 1 calc R
C53 C 0.23174(12) 0.25187(9) 0.51365(18) 0.0267(6) Uani 1 1 d .
C54 C 0.23440(13) 0.26335(10) 0.61275(18) 0.0297(6) Uani 1 1 d .
H54 H 0.2012 0.2463 0.6554 0.036 Uiso 1 1 calc R
C55 C 0.28446(13) 0.29928(10) 0.65217(19) 0.0327(6) Uani 1 1 d .
H55 H 0.2851 0.3067 0.7205 0.039 Uiso 1 1 calc R
C56 C 0.33311(14) 0.32381(10) 0.5900(2) 0.0358(6) Uani 1 1 d .
H56 H 0.3678 0.3481 0.6156 0.043 Uiso 1 1 calc R
C57 C 0.33125(14) 0.31312(11) 0.4917(2) 0.0364(6) Uani 1 1 d .
H57 H 0.3646 0.3302 0.4493 0.044 Uiso 1 1 calc R
C58 C 0.28107(13) 0.27745(10) 0.4529(2) 0.0340(6) Uani 1 1 d .
H58 H 0.2805 0.2705 0.3843 0.041 Uiso 1 1 calc R
C59 C 0.05605(13) 0.21314(10) 0.24242(18) 0.0283(6) Uani 1 1 d .
H59 H 0.0836 0.2043 0.1862 0.034 Uiso 1 1 calc R
C60 C -0.00321(13) 0.24106(10) 0.22763(18) 0.0307(6) Uani 1 1 d .
H60 H -0.0338 0.2491 0.2812 0.037 Uiso 1 1 calc R
C61 C -0.02180(13) 0.25967(10) 0.12809(19) 0.0306(6) Uani 1 1 d .
C62 C -0.10425(16) 0.30942(12) 0.0337(2) 0.0449(7) Uani 1 1 d .
H62A H -0.0702 0.3369 0.0116 0.067 Uiso 1 1 calc R
H62B H -0.1518 0.3256 0.0394 0.067 Uiso 1 1 calc R
H62C H -0.1058 0.2798 -0.0140 0.067 Uiso 1 1 calc R
C63 C 0.03821(14) 0.09939(10) 0.32175(19) 0.0321(6) Uani 1 1 d .
C64 C 0.11157(13) 0.08891(10) 0.19617(19) 0.0300(6) Uani 1 1 d .
C65 C 0.12982(14) 0.06575(10) 0.10019(19) 0.0339(6) Uani 1 1 d .
C66 C 0.17689(14) 0.09352(11) 0.03922(19) 0.0358(6) Uani 1 1 d .
H66 H 0.1945 0.1280 0.0582 0.043 Uiso 1 1 calc R
C67 C 0.19802(16) 0.07087(13) -0.0491(2) 0.0445(7) Uani 1 1 d .
H67 H 0.2302 0.0897 -0.0907 0.053 Uiso 1 1 calc R
C68 C 0.17210(19) 0.02062(13) -0.0766(2) 0.0564(9) Uani 1 1 d .
H68 H 0.1871 0.0047 -0.1366 0.068 Uiso 1 1 calc R
C69 C 0.1252(2) -0.00591(13) -0.0178(3) 0.0680(11) Uani 1 1 d .
H69 H 0.1075 -0.0402 -0.0376 0.082 Uiso 1 1 calc R
C70 C 0.10255(19) 0.01604(12) 0.0702(2) 0.0544(9) Uani 1 1 d .
H70 H 0.0688 -0.0026 0.1098 0.065 Uiso 1 1 calc R
C71 C 0.16137(13) 0.05681(10) 0.44106(18) 0.0277(6) Uani 1 1 d .
C72 C 0.21621(13) 0.03443(10) 0.38464(18) 0.0298(6) Uani 1 1 d .
H72 H 0.2380 0.0554 0.3345 0.036 Uiso 1 1 calc R
C73 C 0.23901(15) -0.01799(10) 0.40121(19) 0.0342(6) Uani 1 1 d .
H73 H 0.2767 -0.0326 0.3628 0.041 Uiso 1 1 calc R
C74 C 0.20735(15) -0.04945(10) 0.47339(19) 0.0365(6) Uani 1 1 d .
H74 H 0.2240 -0.0851 0.4856 0.044 Uiso 1 1 calc R
C75 C 0.15140(15) -0.02840(10) 0.52734(19) 0.0358(6) Uani 1 1 d .
H75 H 0.1283 -0.0501 0.5753 0.043 Uiso 1 1 calc R
C76 C 0.12885(14) 0.02429(10) 0.51169(18) 0.0316(6) Uani 1 1 d .
H76 H 0.0907 0.0385 0.5496 0.038 Uiso 1 1 calc R

loop_
_atom_site_aniso_label
_atom_site_aniso_U_11
_atom_site_aniso_U_22
_atom_site_aniso_U_33
_atom_site_aniso_U_23
_atom_site_aniso_U_13
_atom_site_aniso_U_12
O1 0.0310(10) 0.0362(10) 0.0257(10) -0.0013(7) 0.0017(8) 0.0040(8)
O2 0.0389(11) 0.0428(11) 0.0253(10) 0.0001(8) -0.0045(8) 0.0020(9)
O3 0.0246(9) 0.0380(10) 0.0308(10) 0.0061(8) -0.0029(8) -0.0020(8)
O4 0.0251(10) 0.0411(10) 0.0364(11) -0.0032(8) -0.0058(8) 0.0024(8)
O5 0.0385(11) 0.0599(12) 0.0222(10) -0.0042(9) -0.0060(8) 0.0084(10)
O6 0.0300(10) 0.0447(10) 0.0257(10) 0.0005(8) 0.0017(8) 0.0070(8)
O7 0.0300(9) 0.0334(9) 0.0232(9) 0.0034(7) 0.0012(7) 0.0007(8)
O8 0.0377(11) 0.0447(11) 0.0233(10) 0.0039(8) 0.0060(8) -0.0032(9)
O9 0.0273(10) 0.0532(12) 0.0430(12) 0.0021(9) 0.0059(9) -0.0079(9)
O10 0.0324(10) 0.0418(10) 0.0343(11) -0.0025(8) 0.0006(8) -0.0088(8)
O11 0.0334(10) 0.0561(12) 0.0316(11) 0.0038(9) 0.0044(9) 0.0060(9)
O12 0.0347(10) 0.0476(11) 0.0320(11) 0.0042(8) 0.0005(8) 0.0112(9)
N1 0.0272(11) 0.0258(10) 0.0250(11) -0.0012(8) -0.0020(9) 0.0021(9)
N2 0.0270(11) 0.0271(10) 0.0205(11) -0.0001(8) -0.0013(9) 0.0023(9)
N3 0.0238(11) 0.0252(10) 0.0249(11) -0.0007(8) 0.0036(9) -0.0009(9)
N4 0.0251(11) 0.0313(11) 0.0232(11) -0.0010(9) 0.0010(9) 0.0006(9)
C1 0.0314(14) 0.0253(12) 0.0225(14) 0.0016(10) -0.0015(11) 0.0020(11)
C2 0.0261(13) 0.0321(14) 0.0346(15) 0.0065(11) 0.0026(11) 0.0045(11)
C3 0.0397(17) 0.0518(17) 0.0374(17) -0.0012(13) 0.0034(13) 0.0141(14)
C4 0.0410(18) 0.070(2) 0.064(2) 0.0041(18) 0.0093(17) 0.0241(17)
C5 0.0290(16) 0.076(2) 0.077(3) 0.006(2) -0.0028(17) 0.0145(17)
C6 0.0324(16) 0.063(2) 0.062(2) 0.0023(17) -0.0086(15) 0.0029(15)
C7 0.0305(15) 0.0438(16) 0.0417(17) 0.0005(13) -0.0023(13) 0.0032(13)
C8 0.0300(14) 0.0281(13) 0.0270(15) 0.0017(11) 0.0001(12) -0.0015(11)
C9 0.0246(13) 0.0313(13) 0.0211(13) -0.0003(10) -0.0053(10) 0.0036(11)
C10 0.0249(13) 0.0268(12) 0.0240(13) 0.0008(10) -0.0033(10) 0.0046(10)
C11 0.0309(14) 0.0251(12) 0.0260(14) -0.0007(10) -0.0055(11) 0.0033(11)
C12 0.0279(13) 0.0266(13) 0.0247(13) -0.0018(10) -0.0030(10) 0.0063(11)
C13 0.0240(12) 0.0260(12) 0.0239(13) -0.0008(10) -0.0026(10) 0.0022(10)
C14 0.0238(13) 0.0288(13) 0.0218(13) -0.0011(10) -0.0051(10) 0.0017(10)
C15 0.0263(13) 0.0259(12) 0.0247(13) -0.0009(10) 0.0024(10) 0.0019(10)
C16 0.0347(14) 0.0294(13) 0.0283(14) -0.0021(11) -0.0024(11) 0.0013(11)
C17 0.0460(17) 0.0334(14) 0.0350(16) -0.0065(12) -0.0008(13) -0.0078(13)
C18 0.0546(19) 0.0275(14) 0.0419(17) -0.0010(12) 0.0078(15) 0.0006(13)
C19 0.0443(17) 0.0324(14) 0.0365(16) 0.0072(12) 0.0028(13) 0.0107(13)
C20 0.0338(14) 0.0330(14) 0.0264(14) 0.0012(11) 0.0006(11) 0.0034(12)
C21 0.0269(14) 0.0297(13) 0.0270(14) -0.0020(10) -0.0031(11) 0.0053(11)
C22 0.0226(12) 0.0329(13) 0.0231(13) -0.0022(11) -0.0024(10) 0.0035(11)
C23 0.0302(13) 0.0309(13) 0.0231(14) 0.0033(10) 0.0015(11) 0.0010(11)
C24 0.0345(15) 0.0322(14) 0.0330(15) 0.0071(11) -0.0022(12) 0.0002(12)
C25 0.0349(15) 0.0453(16) 0.0319(15) 0.0094(12) -0.0051(12) 0.0000(13)
C26 0.0471(18) 0.0426(16) 0.0365(17) 0.0192(13) -0.0031(14) 0.0037(14)
C27 0.067(2) 0.0420(17) 0.048(2) 0.0163(14) -0.0094(16) -0.0146(16)
C28 0.0512(18) 0.0420(16) 0.0393(17) 0.0081(13) -0.0084(14) -0.0121(14)
C29 0.0301(14) 0.0284(13) 0.0251(14) 0.0004(10) -0.0062(11) 0.0005(11)
C30 0.0285(13) 0.0321(13) 0.0239(14) 0.0020(10) -0.0003(11) -0.0013(11)
C31 0.0255(13) 0.0294(13) 0.0305(15) -0.0012(11) 0.0011(11) -0.0007(11)
C32 0.0360(15) 0.0514(17) 0.0274(15) -0.0076(12) 0.0055(12) 0.0058(13)
C33 0.0266(13) 0.0273(13) 0.0310(15) 0.0011(11) -0.0012(11) 0.0052(11)
C34 0.0363(15) 0.0396(15) 0.0352(16) 0.0030(12) -0.0046(12) -0.0001(13)
C35 0.0330(15) 0.0392(16) 0.0522(19) 0.0079(13) 0.0022(13) -0.0006(13)
C36 0.0278(14) 0.0409(16) 0.055(2) 0.0085(14) 0.0074(14) -0.0005(13)
C37 0.0408(17) 0.0439(16) 0.0368(17) 0.0084(13) 0.0089(13) 0.0056(14)
C38 0.0346(15) 0.0350(14) 0.0304(15) 0.0034(11) 0.0017(12) 0.0046(12)
C39 0.0305(14) 0.0241(12) 0.0224(13) -0.0004(10) 0.0017(11) -0.0015(11)
C40 0.0247(13) 0.0301(13) 0.0262(14) -0.0036(10) -0.0009(10) 0.0010(11)
C41 0.0282(14) 0.0338(14) 0.0312(15) -0.0020(11) 0.0009(11) 0.0013(11)
C42 0.0306(14) 0.0433(16) 0.0374(16) -0.0034(13) 0.0077(12) -0.0013(13)
C43 0.0263(14) 0.0516(17) 0.0455(18) -0.0124(14) 0.0053(13) 0.0039(13)
C44 0.0327(15) 0.0531(18) 0.0440(18) -0.0041(14) -0.0065(13) 0.0109(14)
C45 0.0358(15) 0.0413(15) 0.0306(15) -0.0012(12) 0.0002(12) 0.0061(13)
C46 0.0261(13) 0.0274(13) 0.0285(15) 0.0009(10) 0.0038(11) -0.0031(11)
C47 0.0230(12) 0.0317(13) 0.0194(13) 0.0018(10) 0.0037(10) -0.0001(10)
C48 0.0235(13) 0.0328(13) 0.0241(14) 0.0018(10) 0.0032(10) -0.0023(11)
C49 0.0214(12) 0.0337(13) 0.0254(14) 0.0006(10) 0.0045(10) -0.0022(11)
C50 0.0219(12) 0.0335(13) 0.0261(14) -0.0008(11) 0.0032(10) 0.0026(11)
C51 0.0251(13) 0.0311(13) 0.0300(14) 0.0004(11) 0.0028(11) 0.0013(11)
C52 0.0229(12) 0.0316(13) 0.0244(13) -0.0024(10) 0.0039(10) 0.0008(11)
C53 0.0245(13) 0.0278(13) 0.0279(14) 0.0001(10) 0.0014(10) 0.0053(10)
C54 0.0253(13) 0.0337(14) 0.0300(15) -0.0019(11) -0.0003(11) 0.0033(11)
C55 0.0331(14) 0.0355(14) 0.0296(15) -0.0039(11) -0.0030(12) 0.0056(12)
C56 0.0319(14) 0.0358(15) 0.0397(17) -0.0096(12) -0.0008(12) -0.0015(12)
C57 0.0286(14) 0.0424(15) 0.0382(16) -0.0038(12) 0.0056(12) -0.0106(12)
C58 0.0319(14) 0.0410(15) 0.0293(15) -0.0023(12) 0.0040(12) -0.0032(12)
C59 0.0258(13) 0.0339(14) 0.0253(14) -0.0010(11) 0.0022(11) -0.0022(11)
C60 0.0290(14) 0.0369(14) 0.0263(14) 0.0009(11) 0.0020(11) -0.0016(12)
C61 0.0229(13) 0.0299(13) 0.0389(16) 0.0004(11) -0.0001(12) -0.0004(11)
C62 0.0491(18) 0.0557(18) 0.0300(16) 0.0074(13) -0.0036(13) 0.0178(15)
C63 0.0282(14) 0.0345(14) 0.0335(15) 0.0038(11) -0.0012(12) -0.0015(12)
C64 0.0277(13) 0.0310(13) 0.0312(15) 0.0050(11) -0.0033(11) 0.0011(11)
C65 0.0366(15) 0.0355(14) 0.0295(15) -0.0028(11) -0.0062(12) 0.0017(12)
C66 0.0311(14) 0.0443(16) 0.0319(16) -0.0040(12) -0.0023(12) 0.0040(12)
C67 0.0419(17) 0.0595(19) 0.0320(16) -0.0066(14) -0.0036(13) 0.0105(15)
C68 0.079(2) 0.060(2) 0.0311(18) -0.0112(15) -0.0015(17) 0.0174(19)
C69 0.115(3) 0.0412(18) 0.048(2) -0.0139(16) 0.000(2) -0.005(2)
C70 0.081(2) 0.0433(17) 0.0394(19) -0.0069(14) 0.0031(17) -0.0097(17)
C71 0.0274(13) 0.0303(13) 0.0256(14) -0.0005(10) -0.0020(11) -0.0055(11)
C72 0.0345(14) 0.0294(13) 0.0254(14) 0.0007(10) 0.0035(11) -0.0024(11)
C73 0.0398(15) 0.0305(14) 0.0323(15) -0.0059(11) 0.0021(12) -0.0041(12)
C74 0.0489(17) 0.0257(13) 0.0348(16) -0.0004(11) -0.0030(13) -0.0056(12)
C75 0.0430(16) 0.0343(14) 0.0302(15) 0.0046(11) 0.0001(12) -0.0082(13)
C76 0.0304(14) 0.0361(14) 0.0283(14) 0.0012(11) 0.0018(11) -0.0057(12)

loop_
_atom_type_symbol
_atom_type_description
_atom_type_scat_dispersion_real
_atom_type_scat_dispersion_imag
_atom_type_scat_source
C C 0.0033 0.0016 'International Tables Vol C Tables 4.2.6.8 and 6.1.1.4'
H H 0.0000 0.0000 'International Tables Vol C Tables 4.2.6.8 and 6.1.1.4'
N N 0.0061 0.0033 'International Tables Vol C Tables 4.2.6.8 and 6.1.1.4'
O O 0.0106 0.0060 'International Tables Vol C Tables 4.2.6.8 and 6.1.1.4'

loop_
_geom_angle_atom_site_label_1
_geom_angle_atom_site_label_2
_geom_angle_atom_site_label_3
_geom_angle
C8 O1 C1 105.73(18)
C21 O3 C22 105.35(18)
C31 O6 C32 115.2(2)
C46 O7 C39 105.52(18)
C63 O10 C64 105.23(19)
C61 O12 C62 115.4(2)
C1 N1 C9 106.9(2)
C22 N2 C13 106.5(2)
C39 N3 C47 107.00(19)
C64 N4 C49 106.6(2)
N1 C1 O1 116.9(2)
N1 C1 C2 128.4(2)
O1 C1 C2 114.7(2)
C7 C2 C3 119.9(3)
C7 C2 C1 119.6(2)
C3 C2 C1 120.4(3)
C4 C3 C2 118.8(3)
C4 C3 H3 120.6
C2 C3 H3 120.6
C5 C4 C3 121.1(3)
C5 C4 H4 119.5
C3 C4 H4 119.5
C4 C5 C6 120.4(3)
C4 C5 H5 119.8
C6 C5 H5 119.8
C5 C6 C7 119.4(3)
C5 C6 H6 120.3
C7 C6 H6 120.3
C2 C7 C6 120.5(3)
C2 C7 H7 119.8
C6 C7 H7 119.8
O2 C8 O1 122.0(2)
O2 C8 C9 130.9(2)
O1 C8 C9 107.1(2)
N1 C9 C8 103.40(18)
N1 C9 C14 115.14(19)
C8 C9 C14 106.78(19)
N1 C9 C10 110.29(19)
C8 C9 C10 110.96(19)
C14 C9 C10 110.03(18)
C33 C10 C11 115.0(2)
C33 C10 C9 112.59(19)
C11 C10 C9 108.63(18)
C33 C10 H10 106.7
C11 C10 H10 106.7
C9 C10 H10 106.7
C10 C11 C12 111.8(2)
C10 C11 H11A 109.3
C12 C11 H11A 109.3
C10 C11 H11B 109.3
C12 C11 H11B 109.3
H11A C11 H11B 107.9
C29 C12 C11 111.6(2)
C29 C12 C13 111.34(19)
C11 C12 C13 110.29(18)
C29 C12 H12 107.8
C11 C12 H12 107.8
C13 C12 H12 107.8
N2 C13 C21 103.73(18)
N2 C13 C12 112.67(19)
C21 C13 C12 111.33(19)
N2 C13 C14 113.05(18)
C21 C13 C14 106.43(19)
C12 C13 C14 109.36(18)
C15 C14 C9 115.59(19)
C15 C14 C13 112.46(19)
C9 C14 C13 113.80(19)
C15 C14 H14 104.5
C9 C14 H14 104.5
C13 C14 H14 104.5
C16 C15 C20 118.9(2)
C16 C15 C14 118.8(2)
C20 C15 C14 122.3(2)
C15 C16 C17 121.1(2)
C15 C16 H16 119.5
C17 C16 H16 119.5
C18 C17 C16 119.5(3)
C18 C17 H17 120.3
C16 C17 H17 120.3
C17 C18 C19 120.4(2)
C17 C18 H18 119.8
C19 C18 H18 119.8
C18 C19 C20 120.5(3)
C18 C19 H19 119.8
C20 C19 H19 119.8
C19 C20 C15 119.7(2)
C19 C20 H20 120.2
C15 C20 H20 120.2
O4 C21 O3 122.2(2)
O4 C21 C13 130.7(2)
O3 C21 C13 107.1(2)
N2 C22 O3 117.2(2)
N2 C22 C23 127.9(2)
O3 C22 C23 114.9(2)
C28 C23 C24 119.5(2)
C28 C23 C22 121.2(2)
C24 C23 C22 119.3(2)
C25 C24 C23 120.5(2)
C25 C24 H24 119.8
C23 C24 H24 119.8
C24 C25 C26 119.7(3)
C24 C25 H25 120.1
C26 C25 H25 120.1
C27 C26 C25 119.9(3)
C27 C26 H26 120.0
C25 C26 H26 120.0
C26 C27 C28 120.6(3)
C26 C27 H27 119.7
C28 C27 H27 119.7
C27 C28 C23 119.8(3)
C27 C28 H28 120.1
C23 C28 H28 120.1
C30 C29 C12 123.8(2)
C30 C29 H29 118.1
C12 C29 H29 118.1
C29 C30 C31 120.4(2)
C29 C30 H30 119.8
C31 C30 H30 119.8
O5 C31 O6 123.3(2)
O5 C31 C30 125.6(2)
O6 C31 C30 111.1(2)
O6 C32 H32A 109.5
O6 C32 H32B 109.5
H32A C32 H32B 109.5
O6 C32 H32C 109.5
H32A C32 H32C 109.5
H32B C32 H32C 109.5
C34 C33 C38 117.9(2)
C34 C33 C10 122.9(2)
C38 C33 C10 119.2(2)
C33 C34 C35 121.2(3)
C33 C34 H34 119.4
C35 C34 H34 119.4
C34 C35 C36 119.6(3)
C34 C35 H35 120.2
C36 C35 H35 120.2
C37 C36 C35 119.7(3)
C37 C36 H36 120.2
C35 C36 H36 120.2
C36 C37 C38 120.2(3)
C36 C37 H37 119.9
C38 C37 H37 119.9
C37 C38 C33 121.5(3)
C37 C38 H38 119.3
C33 C38 H38 119.3
N3 C39 O7 116.7(2)
N3 C39 C40 128.5(2)
O7 C39 C40 114.8(2)
C45 C40 C41 120.0(2)
C45 C40 C39 121.3(2)
C41 C40 C39 118.8(2)
C42 C41 C40 119.9(3)
C42 C41 H41 120.0
C40 C41 H41 120.0
C43 C42 C41 120.1(3)
C43 C42 H42 119.9
C41 C42 H42 119.9
C42 C43 C44 120.3(3)
C42 C43 H43 119.9
C44 C43 H43 119.9
C43 C44 C45 120.1(3)
C43 C44 H44 120.0
C45 C44 H44 120.0
C40 C45 C44 119.6(3)
C40 C45 H45 120.2
C44 C45 H45 120.2
O8 C46 O7 122.0(2)
O8 C46 C47 131.3(2)
O7 C46 C47 106.67(18)
N3 C47 C46 104.00(19)
N3 C47 C52 110.52(18)
C46 C47 C52 110.73(19)
N3 C47 C48 114.70(19)
C46 C47 C48 106.81(18)
C52 C47 C48 109.86(19)
C71 C48 C49 115.1(2)
C71 C48 C47 112.2(2)
C49 C48 C47 114.08(19)
C71 C48 H48 104.7
C49 C48 H48 104.7
C47 C48 H48 104.7
N4 C49 C63 103.59(19)
N4 C49 C48 114.45(19)
C63 C49 C48 108.21(19)
N4 C49 C50 111.10(18)
C63 C49 C50 108.70(19)
C48 C49 C50 110.40(19)
C59 C50 C51 110.1(2)
C59 C50 C49 111.4(2)
C51 C50 C49 111.17(19)
C59 C50 H50 108.0
C51 C50 H50 108.0
C49 C50 H50 108.0
C52 C51 C50 112.5(2)
C52 C51 H51A 109.1
C50 C51 H51A 109.1
C52 C51 H51B 109.1
C50 C51 H51B 109.1
H51A C51 H51B 107.8
C53 C52 C51 113.8(2)
C53 C52 C47 112.59(19)
C51 C52 C47 109.15(19)
C53 C52 H52 107.0
C51 C52 H52 107.0
C47 C52 H52 107.0
C54 C53 C58 117.7(2)
C54 C53 C52 120.5(2)
C58 C53 C52 121.7(2)
C53 C54 C55 122.0(2)
C53 C54 H54 119.0
C55 C54 H54 119.0
C56 C55 C54 118.9(2)
C56 C55 H55 120.5
C54 C55 H55 120.5
C57 C56 C55 120.0(3)
C57 C56 H56 120.0
C55 C56 H56 120.0
C56 C57 C58 120.8(2)
C56 C57 H57 119.6
C58 C57 H57 119.6
C57 C58 C53 120.6(2)
C57 C58 H58 119.7
C53 C58 H58 119.7
C60 C59 C50 126.0(2)
C60 C59 H59 117.0
C50 C59 H59 117.0
C59 C60 C61 120.0(2)
C59 C60 H60 120.0
C61 C60 H60 120.0
O11 C61 O12 123.4(2)
O11 C61 C60 125.3(2)
O12 C61 C60 111.3(2)
O12 C62 H62A 109.5
O12 C62 H62B 109.5
H62A C62 H62B 109.5
O12 C62 H62C 109.5
H62A C62 H62C 109.5
H62B C62 H62C 109.5
O9 C63 O10 122.4(2)
O9 C63 C49 130.2(2)
O10 C63 C49 107.3(2)
N4 C64 O10 117.2(2)
N4 C64 C65 128.0(2)
O10 C64 C65 114.8(2)
C70 C65 C66 119.5(3)
C70 C65 C64 121.3(2)
C66 C65 C64 119.2(2)
C67 C66 C65 120.0(3)
C67 C66 H66 120.0
C65 C66 H66 120.0
C68 C67 C66 119.8(3)
C68 C67 H67 120.1
C66 C67 H67 120.1
C69 C68 C67 120.0(3)
C69 C68 H68 120.0
C67 C68 H68 120.0
C68 C69 C70 121.4(3)
C68 C69 H69 119.3
C70 C69 H69 119.3
C69 C70 C65 119.2(3)
C69 C70 H70 120.4
C65 C70 H70 120.4
C76 C71 C72 118.2(2)
C76 C71 C48 119.3(2)
C72 C71 C48 122.3(2)
C73 C72 C71 120.5(2)
C73 C72 H72 119.7
C71 C72 H72 119.7
C72 C73 C74 120.6(2)
C72 C73 H73 119.7
C74 C73 H73 119.7
C75 C74 C73 119.4(2)
C75 C74 H74 120.3
C73 C74 H74 120.3
C74 C75 C76 120.2(2)
C74 C75 H75 119.9
C76 C75 H75 119.9
C75 C76 C71 121.0(2)
C75 C76 H76 119.5
C71 C76 H76 119.5

loop_
_geom_bond_atom_site_label_1
_geom_bond_atom_site_label_2
_geom_bond_distance
O1 C8 1.379(3)
O1 C1 1.401(3)
O2 C8 1.199(3)
O3 C21 1.378(3)
O3 C22 1.404(3)
O4 C21 1.194(3)
O5 C31 1.211(3)
O6 C31 1.338(3)
O6 C32 1.444(3)
O7 C46 1.391(3)
O7 C39 1.409(3)
O8 C46 1.192(3)
O9 C63 1.200(3)
O10 C63 1.378(3)
O10 C64 1.405(3)
O11 C61 1.213(3)
O12 C61 1.336(3)
O12 C62 1.450(3)
N1 C1 1.269(3)
N1 C9 1.477(3)
N2 C22 1.277(3)
N2 C13 1.469(3)
N3 C39 1.273(3)
N3 C47 1.472(3)
N4 C64 1.269(3)
N4 C49 1.475(3)
C1 C2 1.469(3)
C2 C7 1.388(4)
C2 C3 1.397(4)
C3 C4 1.390(4)
C3 H3 0.9500
C4 C5 1.375(5)
C4 H4 0.9500
C5 C6 1.379(5)
C5 H5 0.9500
C6 C7 1.392(4)
C6 H6 0.9500
C7 H7 0.9500
C8 C9 1.525(3)
C9 C14 1.548(3)
C9 C10 1.552(3)
C10 C33 1.530(3)
C10 C11 1.531(3)
C10 H10 1.0000
C11 C12 1.538(3)
C11 H11A 0.9900
C11 H11B 0.9900
C12 C29 1.494(3)
C12 C13 1.552(3)
C12 H12 1.0000
C13 C21 1.530(3)
C13 C14 1.556(3)
C14 C15 1.516(3)
C14 H14 1.0000
C15 C16 1.390(3)
C15 C20 1.402(3)
C16 C17 1.392(3)
C16 H16 0.9500
C17 C18 1.379(4)
C17 H17 0.9500
C18 C19 1.382(4)
C18 H18 0.9500
C19 C20 1.393(3)
C19 H19 0.9500
C20 H20 0.9500
C22 C23 1.465(3)
C23 C28 1.389(4)
C23 C24 1.390(4)
C24 C25 1.386(4)
C24 H24 0.9500
C25 C26 1.388(4)
C25 H25 0.9500
C26 C27 1.379(4)
C26 H26 0.9500
C27 C28 1.386(4)
C27 H27 0.9500
C28 H28 0.9500
C29 C30 1.321(3)
C29 H29 0.9500
C30 C31 1.470(3)
C30 H30 0.9500
C32 H32A 0.9800
C32 H32B 0.9800
C32 H32C 0.9800
C33 C34 1.384(4)
C33 C38 1.397(3)
C34 C35 1.399(4)
C34 H34 0.9500
C35 C36 1.401(4)
C35 H35 0.9500
C36 C37 1.369(4)
C36 H36 0.9500
C37 C38 1.389(4)
C37 H37 0.9500
C38 H38 0.9500
C39 C40 1.470(3)
C40 C45 1.391(4)
C40 C41 1.396(3)
C41 C42 1.388(3)
C41 H41 0.9500
C42 C43 1.381(4)
C42 H42 0.9500
C43 C44 1.388(4)
C43 H43 0.9500
C44 C45 1.394(4)
C44 H44 0.9500
C45 H45 0.9500
C46 C47 1.525(3)
C47 C52 1.546(3)
C47 C48 1.558(3)
C48 C71 1.519(3)
C48 C49 1.554(3)
C48 H48 1.0000
C49 C63 1.524(3)
C49 C50 1.560(3)
C50 C59 1.496(3)
C50 C51 1.532(3)
C50 H50 1.0000
C51 C52 1.532(3)
C51 H51A 0.9900
C51 H51B 0.9900
C52 C53 1.524(3)
C52 H52 1.0000
C53 C54 1.382(3)
C53 C58 1.394(3)
C54 C55 1.398(4)
C54 H54 0.9500
C55 C56 1.385(4)
C55 H55 0.9500
C56 C57 1.366(4)
C56 H56 0.9500
C57 C58 1.393(4)
C57 H57 0.9500
C58 H58 0.9500
C59 C60 1.322(3)
C59 H59 0.9500
C60 C61 1.474(4)
C60 H60 0.9500
C62 H62A 0.9800
C62 H62B 0.9800
C62 H62C 0.9800
C64 C65 1.469(4)
C65 C70 1.392(4)
C65 C66 1.393(4)
C66 C67 1.386(4)
C66 H66 0.9500
C67 C68 1.385(4)
C67 H67 0.9500
C68 C69 1.359(5)
C68 H68 0.9500
C69 C70 1.385(4)
C69 H69 0.9500
C70 H70 0.9500
C71 C76 1.395(3)
C71 C72 1.398(3)
C72 C73 1.383(3)
C72 H72 0.9500
C73 C74 1.388(4)
C73 H73 0.9500
C74 C75 1.382(4)
C74 H74 0.9500
C75 C76 1.386(4)
C75 H75 0.9500
C76 H76 0.9500

loop_
_geom_torsion_atom_site_label_1
_geom_torsion_atom_site_label_2
_geom_torsion_atom_site_label_3
_geom_torsion_atom_site_label_4
_geom_torsion
C9 N1 C1 O1 -1.9(3)
C9 N1 C1 C2 177.0(2)
C8 O1 C1 N1 1.2(3)
C8 O1 C1 C2 -177.79(19)
N1 C1 C2 C7 -19.4(4)
O1 C1 C2 C7 159.5(2)
N1 C1 C2 C3 162.7(3)
O1 C1 C2 C3 -18.4(3)
C7 C2 C3 C4 -0.6(4)
C1 C2 C3 C4 177.3(3)
C2 C3 C4 C5 -0.1(5)
C3 C4 C5 C6 0.2(5)
C4 C5 C6 C7 0.6(5)
C3 C2 C7 C6 1.3(4)
C1 C2 C7 C6 -176.6(3)
C5 C6 C7 C2 -1.3(5)
C1 O1 C8 O2 -179.8(2)
C1 O1 C8 C9 0.0(2)
C1 N1 C9 C8 1.7(2)
C1 N1 C9 C14 117.8(2)
C1 N1 C9 C10 -117.0(2)
O2 C8 C9 N1 178.8(3)
O1 C8 C9 N1 -1.0(2)
O2 C8 C9 C14 56.9(3)
O1 C8 C9 C14 -122.8(2)
O2 C8 C9 C10 -63.0(3)
O1 C8 C9 C10 117.3(2)
N1 C9 C10 C33 57.4(2)
C8 C9 C10 C33 -56.6(3)
C14 C9 C10 C33 -174.56(19)
N1 C9 C10 C11 -71.1(2)
C8 C9 C10 C11 174.9(2)
C14 C9 C10 C11 56.9(2)
C33 C10 C11 C12 171.57(19)
C9 C10 C11 C12 -61.3(2)
C10 C11 C12 C29 -174.97(19)
C10 C11 C12 C13 60.7(3)
C22 N2 C13 C21 2.9(2)
C22 N2 C13 C12 123.5(2)
C22 N2 C13 C14 -111.9(2)
C29 C12 C13 N2 -52.2(3)
C11 C12 C13 N2 72.3(2)
C29 C12 C13 C21 63.9(3)
C11 C12 C13 C21 -171.6(2)
C29 C12 C13 C14 -178.8(2)
C11 C12 C13 C14 -54.3(2)
N1 C9 C14 C15 -62.0(3)
C8 C9 C14 C15 52.1(3)
C10 C9 C14 C15 172.63(19)
N1 C9 C14 C13 70.4(2)
C8 C9 C14 C13 -175.48(19)
C10 C9 C14 C13 -55.0(3)
N2 C13 C14 C15 60.6(3)
C21 C13 C14 C15 -52.6(2)
C12 C13 C14 C15 -172.98(19)
N2 C13 C14 C9 -73.3(2)
C21 C13 C14 C9 173.51(19)
C12 C13 C14 C9 53.1(3)
C9 C14 C15 C16 -119.2(2)
C13 C14 C15 C16 107.7(2)
C9 C14 C15 C20 63.2(3)
C13 C14 C15 C20 -69.8(3)
C20 C15 C16 C17 0.6(4)
C14 C15 C16 C17 -177.0(2)
C15 C16 C17 C18 -0.4(4)
C16 C17 C18 C19 0.2(4)
C17 C18 C19 C20 -0.3(4)
C18 C19 C20 C15 0.6(4)
C16 C15 C20 C19 -0.7(4)
C14 C15 C20 C19 176.8(2)
C22 O3 C21 O4 -179.0(2)
C22 O3 C21 C13 2.3(2)
N2 C13 C21 O4 178.2(2)
C12 C13 C21 O4 56.8(3)
C14 C13 C21 O4 -62.3(3)
N2 C13 C21 O3 -3.3(2)
C12 C13 C21 O3 -124.7(2)
C14 C13 C21 O3 116.2(2)
C13 N2 C22 O3 -1.7(3)
C13 N2 C22 C23 176.7(2)
C21 O3 C22 N2 -0.4(3)
C21 O3 C22 C23 -179.09(19)
N2 C22 C23 C28 -157.9(3)
O3 C22 C23 C28 20.5(3)
N2 C22 C23 C24 20.4(4)
O3 C22 C23 C24 -161.1(2)
C28 C23 C24 C25 0.7(4)
C22 C23 C24 C25 -177.7(2)
C23 C24 C25 C26 0.0(4)
C24 C25 C26 C27 -0.5(4)
C25 C26 C27 C28 0.3(5)
C26 C27 C28 C23 0.4(5)
C24 C23 C28 C27 -0.9(4)
C22 C23 C28 C27 177.4(3)
C11 C12 C29 C30 110.8(3)
C13 C12 C29 C30 -125.4(2)
C12 C29 C30 C31 -179.1(2)
C32 O6 C31 O5 -1.0(3)
C32 O6 C31 C30 177.5(2)
C29 C30 C31 O5 -3.8(4)
C29 C30 C31 O6 177.7(2)
C11 C10 C33 C34 26.2(3)
C9 C10 C33 C34 -98.9(3)
C11 C10 C33 C38 -153.5(2)
C9 C10 C33 C38 81.4(3)
C38 C33 C34 C35 0.3(4)
C10 C33 C34 C35 -179.5(2)
C33 C34 C35 C36 -0.2(4)
C34 C35 C36 C37 -0.2(4)
C35 C36 C37 C38 0.6(4)
C36 C37 C38 C33 -0.6(4)
C34 C33 C38 C37 0.2(4)
C10 C33 C38 C37 180.0(2)
C47 N3 C39 O7 1.2(3)
C47 N3 C39 C40 -177.8(2)
C46 O7 C39 N3 -3.1(3)
C46 O7 C39 C40 176.03(19)
N3 C39 C40 C45 -165.1(3)
O7 C39 C40 C45 15.9(3)
N3 C39 C40 C41 15.9(4)
O7 C39 C40 C41 -163.1(2)
C45 C40 C41 C42 0.2(4)
C39 C40 C41 C42 179.2(2)
C40 C41 C42 C43 0.4(4)
C41 C42 C43 C44 -0.5(4)
C42 C43 C44 C45 0.0(4)
C41 C40 C45 C44 -0.7(4)
C39 C40 C45 C44 -179.7(2)
C43 C44 C45 C40 0.7(4)
C39 O7 C46 O8 -177.1(2)
C39 O7 C46 C47 3.4(2)
C39 N3 C47 C46 1.0(2)
C39 N3 C47 C52 119.9(2)
C39 N3 C47 C48 -115.3(2)
O8 C46 C47 N3 177.8(3)
O7 C46 C47 N3 -2.8(2)
O8 C46 C47 C52 59.1(3)
O7 C46 C47 C52 -121.5(2)
O8 C46 C47 C48 -60.5(3)
O7 C46 C47 C48 118.9(2)
N3 C47 C48 C71 62.4(3)
C46 C47 C48 C71 -52.3(2)
C52 C47 C48 C71 -172.41(19)
N3 C47 C48 C49 -70.7(3)
C46 C47 C48 C49 174.60(18)
C52 C47 C48 C49 54.4(2)
C64 N4 C49 C63 1.1(3)
C64 N4 C49 C48 118.7(2)
C64 N4 C49 C50 -115.4(2)
C71 C48 C49 N4 -56.4(3)
C47 C48 C49 N4 75.4(2)
C71 C48 C49 C63 58.5(3)
C47 C48 C49 C63 -169.69(19)
C71 C48 C49 C50 177.39(19)
C47 C48 C49 C50 -50.8(2)
N4 C49 C50 C59 46.2(3)
C63 C49 C50 C59 -67.2(2)
C48 C49 C50 C59 174.29(19)
N4 C49 C50 C51 -77.0(2)
C63 C49 C50 C51 169.6(2)
C48 C49 C50 C51 51.0(2)
C59 C50 C51 C52 178.22(19)
C49 C50 C51 C52 -57.8(2)
C50 C51 C52 C53 -172.64(19)
C50 C51 C52 C47 60.7(2)
N3 C47 C52 C53 -57.0(3)
C46 C47 C52 C53 57.7(3)
C48 C47 C52 C53 175.45(19)
N3 C47 C52 C51 70.3(2)
C46 C47 C52 C51 -174.96(18)
C48 C47 C52 C51 -57.2(2)
C51 C52 C53 C54 143.0(2)
C47 C52 C53 C54 -92.1(3)
C51 C52 C53 C58 -36.0(3)
C47 C52 C53 C58 88.9(3)
C58 C53 C54 C55 0.0(4)
C52 C53 C54 C55 -179.1(2)
C53 C54 C55 C56 -0.4(4)
C54 C55 C56 C57 0.6(4)
C55 C56 C57 C58 -0.4(4)
C56 C57 C58 C53 -0.1(4)
C54 C53 C58 C57 0.2(4)
C52 C53 C58 C57 179.3(2)
C51 C50 C59 C60 -104.3(3)
C49 C50 C59 C60 131.9(3)
C50 C59 C60 C61 176.6(2)
C62 O12 C61 O11 -0.7(4)
C62 O12 C61 C60 179.2(2)
C59 C60 C61 O11 2.1(4)
C59 C60 C61 O12 -177.8(2)
C64 O10 C63 O9 178.1(2)
C64 O10 C63 C49 -1.1(2)
N4 C49 C63 O9 -179.1(3)
C48 C49 C63 O9 59.0(3)
C50 C49 C63 O9 -60.9(3)
N4 C49 C63 O10 0.1(2)
C48 C49 C63 O10 -121.8(2)
C50 C49 C63 O10 118.3(2)
C49 N4 C64 O10 -2.1(3)
C49 N4 C64 C65 178.5(2)
C63 O10 C64 N4 2.1(3)
C63 O10 C64 C65 -178.4(2)
N4 C64 C65 C70 152.8(3)
O10 C64 C65 C70 -26.6(4)
N4 C64 C65 C66 -25.5(4)
O10 C64 C65 C66 155.1(2)
C70 C65 C66 C67 -2.0(4)
C64 C65 C66 C67 176.2(2)
C65 C66 C67 C68 0.1(4)
C66 C67 C68 C69 1.1(5)
C67 C68 C69 C70 -0.4(6)
C68 C69 C70 C65 -1.5(6)
C66 C65 C70 C69 2.7(5)
C64 C65 C70 C69 -175.5(3)
C49 C48 C71 C76 -117.0(2)
C47 C48 C71 C76 110.4(3)
C49 C48 C71 C72 68.7(3)
C47 C48 C71 C72 -63.9(3)
C76 C71 C72 C73 -2.2(4)
C48 C71 C72 C73 172.2(2)
C71 C72 C73 C74 0.7(4)
C72 C73 C74 C75 1.6(4)
C73 C74 C75 C76 -2.2(4)
C74 C75 C76 C71 0.6(4)
C72 C71 C76 C75 1.6(4)
C48 C71 C76 C75 -173.0(2)
